data_7115389
loop_
_publ_author_name
'Antonia Loibl'
'Iris de Krom'
'Evgeny A. Pidko'
'Manuela Weber'
'Jelena Wiecko'
'Christian Muller'

_publ_section_title
;
 Tuning the electronic effects of aromatic phosphorus heterocycles: an
 unprecedented phosphinine with significant P(pi)-donor properties
;
_journal_name_full Chem.Commun.
_journal_page_first 8842
_journal_paper_doi 10.1039/C4cc03469D
_journal_volume 50
_journal_year 2014
_chemical_formula_moiety 'C26 H15 F N O4 P W'
_chemical_formula_sum 'C26 H15 F N O4 P W'
_chemical_formula_weight 639.21
_space_group_crystal_system orthorhombic
_space_group_IT_number 33
_space_group_name_Hall 'P 2c -2n'
_space_group_name_H-M_alt 'P n a 21'
_symmetry_space_group_name_Hall 'P 2c -2n'
_symmetry_space_group_name_H-M 'P n a 21'
_atom_sites_solution_hydrogens geom
_audit_creation_method SHELXL-2013
_audit_update_record
;
2014-02-26 # Formatted by publCIF

;
_cell_angle_alpha 90
_cell_angle_beta 90
_cell_angle_gamma 90
_cell_formula_units_Z 4
_cell_length_a 15.8144(16)
_cell_length_b 19.0204(17)
_cell_length_c 7.3213(9)
_cell_measurement_reflns_used 7163
_cell_measurement_temperature 210(2)
_cell_measurement_theta_max 29.45
_cell_measurement_theta_min 3.25
_cell_volume 2202.2(4)
_computing_cell_refinement 'STOE X-AREA'
_computing_data_collection 'STOE X-AREA'
_computing_data_reduction 'STOE X-RED'
_computing_molecular_graphics 'Diamond 2.1e'
_computing_publication_material 'X-STEP32, Microsoft Word'
_computing_structure_refinement 'SHELXL-2013 (Sheldrick, 2013)'
_computing_structure_solution 'SHELXL-2013 (Sheldrick, 2013)'
_diffrn_ambient_temperature 210(2)
_diffrn_detector_area_resol_mean 6.67
_diffrn_measured_fraction_theta_full 0.981
_diffrn_measured_fraction_theta_max 0.980
_diffrn_measurement_device_type 'STOE IPDS 2T'
_diffrn_measurement_method 'rotation method'
_diffrn_radiation_type MoK\a
_diffrn_radiation_wavelength 0.71073
_diffrn_reflns_av_R_equivalents 0.0982
_diffrn_reflns_av_unetI/netI 0.1063
_diffrn_reflns_Laue_measured_fraction_full 0.981
_diffrn_reflns_Laue_measured_fraction_max 0.980
_diffrn_reflns_limit_h_max 14
_diffrn_reflns_limit_h_min -21
_diffrn_reflns_limit_k_max 26
_diffrn_reflns_limit_k_min -25
_diffrn_reflns_limit_l_max 10
_diffrn_reflns_limit_l_min -8
_diffrn_reflns_number 9573
_diffrn_reflns_point_group_measured_fraction_full 0.990
_diffrn_reflns_point_group_measured_fraction_max 0.985
_diffrn_reflns_theta_full 25.242
_diffrn_reflns_theta_max 29.284
_diffrn_reflns_theta_min 3.248
_diffrn_source 'sealed X-ray tube, 12 x 0.4 mm long-fine focus'
_exptl_absorpt_coefficient_mu 5.362
_exptl_absorpt_correction_T_max 0.7422
_exptl_absorpt_correction_T_min 0.4815
_exptl_absorpt_correction_type integration
_exptl_absorpt_process_details 'STOE X-RED & X-SHAPE'
_exptl_crystal_colour red
_exptl_crystal_density_diffrn 1.928
_exptl_crystal_description platelet
_exptl_crystal_F_000 1232
_exptl_crystal_size_max 0.170
_exptl_crystal_size_mid 0.120
_exptl_crystal_size_min 0.060
_refine_diff_density_max 0.962
_refine_diff_density_min -1.293
_refine_diff_density_rms 0.155
_refine_ls_abs_structure_details
;
 Refined as an inversion twin.
;
_refine_ls_abs_structure_Flack 0.12(3)
_refine_ls_extinction_method none
_refine_ls_goodness_of_fit_ref 0.944
_refine_ls_hydrogen_treatment constr
_refine_ls_matrix_type full
_refine_ls_number_parameters 308
_refine_ls_number_reflns 5136
_refine_ls_number_restraints 1
_refine_ls_restrained_S_all 0.944
_refine_ls_R_factor_all 0.1122
_refine_ls_R_factor_gt 0.0545
_refine_ls_shift/su_max 0.000
_refine_ls_shift/su_mean 0.000
_refine_ls_structure_factor_coef Fsqd
_refine_ls_weighting_details 'w=1/[\s^2^(Fo^2^)+(0.0530P)^2^] where P=(Fo^2^+2Fc^2^)/3'
_refine_ls_weighting_scheme calc
_refine_ls_wR_factor_gt 0.1086
_refine_ls_wR_factor_ref 0.1268
_reflns_Friedel_coverage 0.872
_reflns_Friedel_fraction_full 0.999
_reflns_Friedel_fraction_max 0.992
_reflns_number_gt 2997
_reflns_number_total 5136
_reflns_threshold_expression 'I > 2\s(I)'
_cod_data_source_file c4cc03469d2.cif
_cod_data_source_block AL133
_cod_database_code 7115389
_shelx_space_group_comment
;
The symmetry employed for this shelxl refinement is uniquely defined
by the following loop, which should always be used as a source of
symmetry information in preference to the above space-group names.
They are only intended as comments.
;

loop_
_space_group_symop_operation_xyz
'x, y, z'
'-x, -y, z+1/2'
'-x+1/2, y+1/2, z+1/2'
'x+1/2, -y+1/2, z'

loop_
_atom_site_label
_atom_site_type_symbol
_atom_site_fract_x
_atom_site_fract_y
_atom_site_fract_z
_atom_site_U_iso_or_equiv
_atom_site_adp_type
_atom_site_occupancy
_atom_site_site_symmetry_order
_atom_site_calc_flag
_atom_site_refinement_flags_posn
_atom_site_refinement_flags_adp
C1 C 0.3236(11) 0.1027(8) 0.264(2) 0.040(4) Uani 1 1 d . .
C2 C 0.3806(10) 0.0491(7) 0.274(4) 0.039(4) Uani 1 1 d . .
H2 H 0.3611 0.0049 0.2402 0.046 Uiso 1 1 calc R U
C3 C 0.4644(11) 0.0529(8) 0.330(2) 0.039(5) Uani 1 1 d . .
C4 C 0.4996(12) 0.1161(8) 0.388(2) 0.039(4) Uani 1 1 d . .
H4 H 0.5551 0.1151 0.4296 0.047 Uiso 1 1 calc R U
C5 C 0.4578(10) 0.1809(9) 0.390(2) 0.038(3) Uani 1 1 d . .
C6 C 0.5001(11) 0.2456(9) 0.458(2) 0.037(4) Uani 1 1 d . .
C7 C 0.5770(13) 0.2446(10) 0.544(3) 0.050(4) Uani 1 1 d . .
H7 H 0.6060 0.2024 0.5588 0.060 Uiso 1 1 calc R U
C8 C 0.6110(13) 0.3066(9) 0.607(3) 0.051(5) Uani 1 1 d . .
H8 H 0.6614 0.3062 0.6724 0.061 Uiso 1 1 calc R U
C9 C 0.5715(15) 0.3673(11) 0.575(3) 0.052(6) Uani 1 1 d . .
H9 H 0.5961 0.4096 0.6094 0.063 Uiso 1 1 calc R U
C10 C 0.4924(12) 0.3666(9) 0.488(2) 0.044(4) Uani 1 1 d . .
H10 H 0.4630 0.4085 0.4733 0.053 Uiso 1 1 calc R U
C11 C 0.2335(11) 0.0907(8) 0.213(2) 0.042(4) Uani 1 1 d . .
C12 C 0.1880(11) 0.1367(9) 0.111(2) 0.045(4) Uani 1 1 d . .
H12 H 0.2118 0.1789 0.0731 0.054 Uiso 1 1 calc R U
C13 C 0.1031(13) 0.1193(11) 0.063(3) 0.049(5) Uani 1 1 d . .
H13 H 0.0718 0.1509 -0.0061 0.059 Uiso 1 1 calc R U
C14 C 0.0670(13) 0.0586(11) 0.116(3) 0.054(5) Uani 1 1 d . .
H14 H 0.0121 0.0472 0.0811 0.065 Uiso 1 1 calc R U
C15 C 0.1150(13) 0.0130(9) 0.223(2) 0.047(5) Uani 1 1 d . .
H15 H 0.0906 -0.0284 0.2654 0.057 Uiso 1 1 calc R U
C16 C 0.1958(11) 0.0275(8) 0.268(4) 0.047(6) Uani 1 1 d . .
H16 H 0.2268 -0.0048 0.3364 0.057 Uiso 1 1 calc R U
C17 C 0.5189(12) -0.0115(8) 0.328(3) 0.044(5) Uani 1 1 d . .
C18 C 0.4853(12) -0.0767(9) 0.373(2) 0.046(4) Uani 1 1 d . .
H18 H 0.4289 -0.0807 0.4073 0.055 Uiso 1 1 calc R U
C19 C 0.5369(13) -0.1364(9) 0.367(2) 0.044(4) Uani 1 1 d . .
H19 H 0.5152 -0.1800 0.4003 0.052 Uiso 1 1 calc R U
C20 C 0.6174(12) -0.1307(8) 0.314(4) 0.050(6) Uani 1 1 d . .
C21 C 0.6537(9) -0.0677(8) 0.268(4) 0.041(5) Uani 1 1 d . .
H21 H 0.7103 -0.0654 0.2345 0.049 Uiso 1 1 calc R U
C22 C 0.6036(10) -0.0068(7) 0.273(4) 0.042(4) Uani 1 1 d . .
H22 H 0.6264 0.0365 0.2400 0.051 Uiso 1 1 calc R U
C25 C 0.2711(14) 0.3337(9) 0.536(3) 0.052(5) Uani 1 1 d . .
C24 C 0.3320(12) 0.4190(9) 0.266(6) 0.055(7) Uani 1 1 d . .
C23 C 0.3827(11) 0.3162(10) 0.044(3) 0.043(4) Uani 1 1 d . .
C26 C 0.2151(15) 0.3153(11) 0.175(3) 0.058(5) Uani 1 1 d . .
N2 N 0.4583(10) 0.3066(7) 0.426(2) 0.044(3) Uani 1 1 d . .
O3 O 0.2403(12) 0.3478(10) 0.676(2) 0.078(5) Uani 1 1 d . .
O2 O 0.3362(10) 0.4784(6) 0.236(2) 0.068(5) Uani 1 1 d . .
O1 O 0.4094(10) 0.3226(8) -0.103(2) 0.065(4) Uani 1 1 d . .
O4 O 0.1498(10) 0.3146(8) 0.109(3) 0.072(4) Uani 1 1 d . .
F1 F 0.6681(6) -0.1883(4) 0.302(5) 0.063(3) Uani 1 1 d . .
P1 P 0.3540(3) 0.1892(2) 0.3221(7) 0.0356(13) Uani 1 1 d . .
W1 W 0.32656(4) 0.31612(3) 0.29109(10) 0.04099(17) Uani 1 1 d . .

loop_
_atom_site_aniso_label
_atom_site_aniso_U_11
_atom_site_aniso_U_22
_atom_site_aniso_U_33
_atom_site_aniso_U_23
_atom_site_aniso_U_13
_atom_site_aniso_U_12
C1 0.036(7) 0.066(8) 0.018(12) 0.010(7) 0.001(8) 0.004(8)
C2 0.043(8) 0.034(6) 0.038(11) -0.003(10) -0.013(11) -0.002(6)
C3 0.030(8) 0.039(7) 0.048(15) -0.008(7) -0.002(7) -0.003(6)
C4 0.040(10) 0.051(9) 0.028(7) -0.003(7) 0.002(7) 0.000(7)
C5 0.030(8) 0.036(7) 0.049(8) -0.007(8) 0.001(7) -0.005(7)
C6 0.025(9) 0.047(9) 0.039(8) 0.002(7) 0.006(7) 0.006(6)
C7 0.029(9) 0.043(9) 0.078(13) -0.003(9) 0.002(11) 0.012(7)
C8 0.047(11) 0.046(11) 0.061(11) -0.009(8) -0.015(9) -0.005(8)
C9 0.053(14) 0.039(10) 0.064(13) -0.005(9) 0.006(11) -0.026(10)
C10 0.040(11) 0.039(9) 0.053(10) -0.002(7) -0.002(8) -0.015(7)
C11 0.038(9) 0.039(8) 0.048(9) 0.000(6) 0.015(8) -0.013(7)
C12 0.033(11) 0.042(9) 0.058(10) -0.001(7) -0.010(8) 0.003(7)
C13 0.028(11) 0.057(12) 0.061(13) 0.009(10) 0.002(9) 0.015(9)
C14 0.033(10) 0.068(13) 0.061(12) -0.022(10) -0.003(9) -0.008(9)
C15 0.051(11) 0.038(9) 0.054(11) -0.010(7) 0.009(9) -0.012(8)
C16 0.043(9) 0.042(7) 0.057(16) -0.019(11) -0.009(11) -0.002(6)
C17 0.045(9) 0.038(7) 0.048(16) 0.002(7) -0.007(8) 0.001(7)
C18 0.027(8) 0.056(10) 0.053(9) 0.013(7) 0.007(8) 0.002(7)
C19 0.046(11) 0.038(8) 0.047(9) 0.004(6) -0.004(8) 0.004(7)
C20 0.052(10) 0.040(7) 0.057(15) -0.003(11) -0.026(13) 0.007(6)
C21 0.028(7) 0.054(8) 0.042(14) 0.002(9) 0.008(9) 0.000(5)
C22 0.042(8) 0.036(6) 0.049(13) 0.001(10) 0.000(12) 0.001(5)
C25 0.039(11) 0.035(9) 0.082(15) -0.002(8) -0.020(11) 0.002(7)
C24 0.035(8) 0.049(8) 0.08(2) -0.003(12) -0.020(14) -0.003(7)
C23 0.026(8) 0.041(8) 0.062(11) 0.006(9) -0.007(8) 0.003(8)
C26 0.062(14) 0.058(11) 0.053(11) 0.010(10) -0.020(10) 0.002(12)
N2 0.039(8) 0.041(8) 0.052(8) 0.000(6) -0.004(7) 0.002(6)
O3 0.052(10) 0.117(12) 0.064(9) -0.019(9) 0.010(8) 0.010(9)
O2 0.067(9) 0.040(6) 0.096(15) 0.007(6) -0.017(9) -0.002(7)
O1 0.060(9) 0.072(9) 0.063(8) 0.015(7) -0.001(7) -0.016(8)
O4 0.047(9) 0.062(9) 0.108(12) 0.010(9) -0.018(9) 0.011(7)
F1 0.052(5) 0.044(4) 0.091(8) 0.013(11) 0.003(12) 0.016(4)
P1 0.0330(17) 0.0386(18) 0.035(4) -0.002(2) -0.0009(15) -0.0010(15)
W1 0.0342(3) 0.0367(2) 0.0521(3) 0.0058(7) -0.0013(8) 0.0029(3)

loop_
_atom_type_symbol
_atom_type_description
_atom_type_scat_dispersion_real
_atom_type_scat_dispersion_imag
_atom_type_scat_source
C C 0.0033 0.0016 'International Tables Vol C Tables 4.2.6.8 and 6.1.1.4'
H H 0.0000 0.0000 'International Tables Vol C Tables 4.2.6.8 and 6.1.1.4'
N N 0.0061 0.0033 'International Tables Vol C Tables 4.2.6.8 and 6.1.1.4'
O O 0.0106 0.0060 'International Tables Vol C Tables 4.2.6.8 and 6.1.1.4'
F F 0.0171 0.0103 'International Tables Vol C Tables 4.2.6.8 and 6.1.1.4'
P P 0.1023 0.0942 'International Tables Vol C Tables 4.2.6.8 and 6.1.1.4'
W W -0.8490 6.8722 'International Tables Vol C Tables 4.2.6.8 and 6.1.1.4'

loop_
_exptl_crystal_face_index_h
_exptl_crystal_face_index_k
_exptl_crystal_face_index_l
_exptl_crystal_face_perp_dist
-11 5 -12 0.0720
15 -2 16 0.0970
1 22 2 0.0470
0 -21 -1 0.0580
3 9 -22 0.0360
-1 -3 7 0.0240
1 8 16 0.0440

loop_
_geom_angle_atom_site_label_1
_geom_angle_atom_site_label_2
_geom_angle_atom_site_label_3
_geom_angle
C2 C1 C11 122.1(15)
C2 C1 P1 120.2(14)
C11 C1 P1 117.6(12)
C1 C2 C3 127.5(15)
C2 C3 C4 121.1(15)
C2 C3 C17 120.3(14)
C4 C3 C17 118.6(15)
C3 C4 C5 125.1(17)
C4 C5 C6 121.3(15)
C4 C5 P1 121.9(13)
C6 C5 P1 116.7(12)
N2 C6 C7 121.7(16)
N2 C6 C5 115.4(15)
C7 C6 C5 122.8(16)
C6 C7 C8 119.3(18)
C9 C8 C7 119.9(19)
C8 C9 C10 119.3(17)
N2 C10 C9 121.4(17)
C12 C11 C16 119.2(18)
C12 C11 C1 123.2(15)
C16 C11 C1 117.6(17)
C11 C12 C13 119.0(17)
C14 C13 C12 121.9(19)
C13 C14 C15 117.6(19)
C16 C15 C14 121.8(18)
C15 C16 C11 120(2)
C18 C17 C22 119.4(15)
C18 C17 C3 120.6(17)
C22 C17 C3 119.9(14)
C17 C18 C19 119.7(18)
C20 C19 C18 119.9(16)
C19 C20 F1 121.0(16)
C19 C20 C21 122.8(15)
F1 C20 C21 116.2(18)
C20 C21 C22 118.6(16)
C17 C22 C21 119.5(15)
O3 C25 W1 176.1(16)
O2 C24 W1 174(3)
O1 C23 W1 172.4(16)
O4 C26 W1 179(2)
C10 N2 C6 118.2(16)
C10 N2 W1 116.1(12)
C6 N2 W1 125.5(11)
C5 P1 C1 104.1(8)
C5 P1 W1 106.5(6)
C1 P1 W1 147.5(6)
C26 W1 C24 90.4(9)
C26 W1 C23 90.4(8)
C24 W1 C23 84.0(13)
C26 W1 C25 89.8(9)
C24 W1 C25 86.4(12)
C23 W1 C25 170.5(7)
C26 W1 N2 175.0(7)
C24 W1 N2 94.5(8)
C23 W1 N2 89.2(6)
C25 W1 N2 91.5(7)
C26 W1 P1 101.0(6)
C24 W1 P1 167.3(6)
C23 W1 P1 90.3(5)
C25 W1 P1 99.0(5)
N2 W1 P1 74.0(4)

loop_
_geom_bond_atom_site_label_1
_geom_bond_atom_site_label_2
_geom_bond_distance
C1 C2 1.36(2)
C1 C11 1.49(3)
C1 P1 1.766(17)
C2 C3 1.39(2)
C3 C4 1.39(2)
C3 C17 1.50(2)
C4 C5 1.40(2)
C5 C6 1.49(2)
C5 P1 1.722(17)
C6 N2 1.36(2)
C6 C7 1.37(3)
C7 C8 1.38(3)
C8 C9 1.33(3)
C9 C10 1.40(3)
C10 N2 1.34(2)
C11 C12 1.35(2)
C11 C16 1.40(2)
C12 C13 1.43(3)
C13 C14 1.34(3)
C14 C15 1.40(3)
C15 C16 1.35(3)
C17 C18 1.39(2)
C17 C22 1.40(3)
C18 C19 1.40(2)
C19 C20 1.34(3)
C20 F1 1.360(18)
C20 C21 1.37(2)
C21 C22 1.40(2)
C25 O3 1.17(3)
C25 W1 2.02(2)
C24 O2 1.15(2)
C24 W1 1.967(17)
C23 O1 1.16(2)
C23 W1 2.014(19)
C26 O4 1.14(2)
C26 W1 1.96(2)
N2 W1 2.312(15)
P1 W1 2.464(4)

loop_
_geom_torsion_atom_site_label_1
_geom_torsion_atom_site_label_2
_geom_torsion_atom_site_label_3
_geom_torsion_atom_site_label_4
_geom_torsion
C11 C1 C2 C3 -176(2)
P1 C1 C2 C3 1(4)
C1 C2 C3 C4 2(4)
C1 C2 C3 C17 -179(2)
C2 C3 C4 C5 -3(3)
C17 C3 C4 C5 177.1(16)
C3 C4 C5 C6 178.9(15)
C3 C4 C5 P1 2(2)
C4 C5 C6 N2 169.9(14)
P1 C5 C6 N2 -13(2)
C4 C5 C6 C7 -8(3)
P1 C5 C6 C7 168.9(15)
N2 C6 C7 C8 3(3)
C5 C6 C7 C8 -178.4(17)
C6 C7 C8 C9 -4(3)
C7 C8 C9 C10 5(3)
C8 C9 C10 N2 -5(3)
C2 C1 C11 C12 -144(2)
P1 C1 C11 C12 39(2)
C2 C1 C11 C16 34(3)
P1 C1 C11 C16 -143.5(17)
C16 C11 C12 C13 0(3)
C1 C11 C12 C13 177.7(16)
C11 C12 C13 C14 0(3)
C12 C13 C14 C15 2(3)
C13 C14 C15 C16 -3(3)
C14 C15 C16 C11 2(3)
C12 C11 C16 C15 -1(3)
C1 C11 C16 C15 -178.9(19)
C2 C3 C17 C18 -36(3)
C4 C3 C17 C18 143.4(17)
C2 C3 C17 C22 141(2)
C4 C3 C17 C22 -39(3)
C22 C17 C18 C19 1(3)
C3 C17 C18 C19 178.7(17)
C17 C18 C19 C20 -2(3)
C18 C19 C20 F1 -178(2)
C18 C19 C20 C21 2(4)
C19 C20 C21 C22 -2(4)
F1 C20 C21 C22 178(3)
C18 C17 C22 C21 -1(4)
C3 C17 C22 C21 -179(2)
C20 C21 C22 C17 1(4)
C9 C10 N2 C6 4(3)
C9 C10 N2 W1 179.0(15)
C7 C6 N2 C10 -3(2)
C5 C6 N2 C10 178.5(15)
C7 C6 N2 W1 -178.0(13)
C5 C6 N2 W1 4(2)
C4 C5 P1 C1 0.8(16)
C6 C5 P1 C1 -176.5(12)
C4 C5 P1 W1 -168.0(12)
C6 C5 P1 W1 14.7(14)
C2 C1 P1 C5 -2(2)
C11 C1 P1 C5 175.4(13)
C2 C1 P1 W1 157.7(15)
C11 C1 P1 W1 -25(2)
